data_2018075
loop_
_publ_author_name
'Wang, Jun'
'Xu, Xiao-Juan'
'Tao, Jian-Qing'

_publ_section_title
;
 A novel two-dimensional (4,4) network based on dinuclear cadmium
 secondary building units:
 poly[(\m~5~-benzene-1,4-diacetato)[\m~2~-1,4-bis(1,2,4-triazol-1-yl)butane]cadmium(II)]
;
_journal_coeditor_code QS3003
_journal_issue 5
_journal_name_full 'Acta Crystallographica Section C'
_journal_page_first m137
_journal_page_last m139
_journal_paper_doi 10.1107/S0108270111011413
_journal_volume 67
_journal_year 2011
_chemical_formula_iupac '[Cd (C10 H8 O4) (C8 H12 N6)]'
_chemical_formula_moiety 'C18 H20 Cd N6 O4'
_chemical_formula_sum 'C18 H20 Cd N6 O4'
_chemical_formula_weight 496.81
_chemical_name_systematic
;
poly[(\m~5~-benzene-1,4-diacetato)[\m~2~-1,4-bis(1,2,4-triazol-
1-yl)butane]cadmium(II)]
;
_space_group_IT_number 14
_symmetry_cell_setting monoclinic
_symmetry_space_group_name_Hall '-P 2ybc'
_symmetry_space_group_name_H-M 'P 1 21/c 1'
_atom_sites_solution_hydrogens geom
_atom_sites_solution_primary direct
_atom_sites_solution_secondary difmap
_audit_creation_method SHELXL97
_cell_angle_alpha 90.00
_cell_angle_beta 129.866(2)
_cell_angle_gamma 90.00
_cell_formula_units_Z 4
_cell_length_a 9.8072(5)
_cell_length_b 17.1235(9)
_cell_length_c 14.6837(6)
_cell_measurement_reflns_used 5534
_cell_measurement_temperature 290(2)
_cell_measurement_theta_max 28.14
_cell_measurement_theta_min 2.16
_cell_volume 1892.68(17)
_computing_cell_refinement 'SAINT (Bruker 2000)'
_computing_data_collection 'SMART (Bruker 2000)'
_computing_data_reduction 'SAINT (Bruker 2000)'
_computing_molecular_graphics 'DIAMOND (Brandenburg, 1999)'
_computing_publication_material 'SHELXTL (Sheldrick, 2008)'
_computing_structure_refinement 'SHELXTL (Sheldrick, 2008)'
_computing_structure_solution 'SHELXTL (Sheldrick, 2008)'
_diffrn_ambient_temperature 290(2)
_diffrn_measured_fraction_theta_full 0.999
_diffrn_measured_fraction_theta_max 0.999
_diffrn_measurement_device_type 'Bruker SMART? CCD area-detector'
_diffrn_measurement_method '\f and \w'
_diffrn_radiation_monochromator graphite
_diffrn_radiation_source 'fine-focus sealed tube'
_diffrn_radiation_type MoK\a
_diffrn_radiation_wavelength 0.71073
_diffrn_reflns_av_R_equivalents 0.0501
_diffrn_reflns_av_sigmaI/netI 0.0387
_diffrn_reflns_limit_h_max 7
_diffrn_reflns_limit_h_min -11
_diffrn_reflns_limit_k_max 20
_diffrn_reflns_limit_k_min -20
_diffrn_reflns_limit_l_max 17
_diffrn_reflns_limit_l_min -8
_diffrn_reflns_number 9517
_diffrn_reflns_theta_full 25.10
_diffrn_reflns_theta_max 25.10
_diffrn_reflns_theta_min 2.16
_exptl_absorpt_coefficient_mu 1.193
_exptl_absorpt_correction_T_max 0.816
_exptl_absorpt_correction_T_min 0.75
_exptl_absorpt_correction_type multi-scan
_exptl_absorpt_process_details '(SADABS; Bruker, 2000)'
_exptl_crystal_colour white
_exptl_crystal_density_diffrn 1.743
_exptl_crystal_density_method 'not measured'
_exptl_crystal_description block
_exptl_crystal_F_000 1000
_exptl_crystal_size_max 0.25
_exptl_crystal_size_mid 0.21
_exptl_crystal_size_min 0.17
_refine_diff_density_max 0.660
_refine_diff_density_min -0.693
_refine_ls_extinction_coef constr
_refine_ls_extinction_method none
_refine_ls_goodness_of_fit_ref 0.900
_refine_ls_hydrogen_treatment mixed
_refine_ls_matrix_type full
_refine_ls_number_parameters 266
_refine_ls_number_reflns 3380
_refine_ls_number_restraints 0
_refine_ls_restrained_S_all 0.900
_refine_ls_R_factor_all 0.0283
_refine_ls_R_factor_gt 0.0235
_refine_ls_shift/su_max 0.004
_refine_ls_shift/su_mean 0.000
_refine_ls_structure_factor_coef Fsqd
_refine_ls_weighting_details 'calc w=1/[\s^2^(Fo^2^)+(0.0387P)^2^+0.0000P] where P=(Fo^2^+2Fc^2^)/3'
_refine_ls_weighting_scheme calc
_refine_ls_wR_factor_gt 0.0581
_refine_ls_wR_factor_ref 0.0604
_reflns_number_gt 2930
_reflns_number_total 3380
_reflns_threshold_expression I>2\s(I)
_cod_data_source_file qs3003.cif
_cod_data_source_block I
_cod_depositor_comments
;
The following automatic conversions were performed:

data name '_iucr_refine_instruction_details' was replaced with
'_iucr_refine_instructions_details' as specified in the replacement
file 'data/replacement-values/replacement_tags.lst'.

Automatic conversion script
Id: cif_correct_tags 9268 2022-04-12 08:56:07Z antanas 
;
_cod_original_sg_symbol_H-M 'P 21/c'
_cod_database_code 2018075

loop_
_symmetry_equiv_pos_as_xyz
'x, y, z'
'-x, y+1/2, -z+1/2'
'-x, -y, -z'
'x, -y-1/2, z-1/2'

loop_
_atom_site_type_symbol
_atom_site_label
_atom_site_fract_x
_atom_site_fract_y
_atom_site_fract_z
_atom_site_U_iso_or_equiv
_atom_site_adp_type
_atom_site_calc_flag
_atom_site_refinement_flags
_atom_site_occupancy
_atom_site_disorder_assembly
_atom_site_disorder_group
N N4 0.7533(3) 0.40203(12) 0.97579(19) 0.0372(5) Uani d . 1 . .
C C7 0.9193(4) 0.39807(18) 1.0123(3) 0.0491(7) Uani d . 1 . .
H H7 1.0191 0.3910 1.0914 0.059 Uiso calc R 1 . .
N N5 0.9295(3) 0.40501(15) 0.9278(2) 0.0555(7) Uani d . 1 . .
C C8 0.6561(4) 0.41168(15) 0.8605(3) 0.0416(6) Uani d . 1 . .
N N6 0.7559(3) 0.41408(11) 0.82959(19) 0.0388(5) Uani d . 1 . .
C C6 0.7063(4) 0.43112(16) 0.7140(2) 0.0439(6) Uani d . 1 . .
Cd Cd1 0.672989(19) 0.413547(9) 0.093614(13) 0.02599(8) Uani d . 1 . .
O O1 0.9121(2) 0.31542(10) 0.22481(15) 0.0437(4) Uani d . 1 . .
O O2 0.9654(2) 0.44107(10) 0.25622(15) 0.0395(4) Uani d . 1 . .
O O3 1.4234(2) 0.32343(10) 0.95406(15) 0.0416(4) Uani d . 1 . .
O O4 1.3812(2) 0.44795(10) 0.92418(15) 0.0475(5) Uani d . 1 . .
N N1 0.5945(3) 0.38750(13) 0.21005(18) 0.0372(5) Uani d . 1 . .
N N2 0.4250(3) 0.37661(13) 0.26298(19) 0.0422(5) Uani d . 1 . .
N N3 0.5930(3) 0.34905(11) 0.35077(17) 0.0332(4) Uani d . 1 . .
C C1 0.4337(4) 0.39860(15) 0.1806(2) 0.0378(6) Uani d . 1 . .
H H1 0.3374 0.4199 0.1084 0.045 Uiso calc R 1 . .
C C2 0.6891(3) 0.35636(15) 0.3173(2) 0.0396(6) Uani d . 1 . .
H H2 0.8076 0.3416 0.3629 0.048 Uiso calc R 1 . .
C C3 0.6424(3) 0.31997(14) 0.4616(2) 0.0381(6) Uani d . 1 . .
H H3A 0.7525 0.2908 0.5042 0.046 Uiso calc R 1 . .
H H3B 0.5510 0.2849 0.4445 0.046 Uiso calc R 1 . .
C C4 0.6657(3) 0.38653(15) 0.5381(2) 0.0338(5) Uani d . 1 . .
H H4A 0.5630 0.4206 0.4903 0.041 Uiso calc R 1 . .
H H4B 0.7692 0.4167 0.5647 0.041 Uiso calc R 1 . .
C C5 0.6885(3) 0.35974(14) 0.6472(2) 0.0344(5) Uani d . 1 . .
H H5A 0.5862 0.3293 0.6223 0.041 Uiso calc R 1 . .
H H5B 0.7936 0.3273 0.6979 0.041 Uiso calc R 1 . .
H H6A 0.7956 0.4654 0.7263 0.041 Uiso d R 1 . .
H H6B 0.5944 0.4591 0.6664 0.041 Uiso d R 1 . .
C C9 1.0126(3) 0.37081(14) 0.2853(2) 0.0305(5) Uani d . 1 . .
C C10 1.1984(3) 0.35538(15) 0.4023(2) 0.0375(6) Uani d . 1 . .
H H10A 1.2402 0.3047 0.3998 0.045 Uiso calc R 1 . .
H H10B 1.2802 0.3949 0.4153 0.045 Uiso calc R 1 . .
C C11 1.1911(3) 0.35738(14) 0.5017(2) 0.0323(5) Uani d . 1 . .
C C12 1.1880(4) 0.28948(15) 0.5520(2) 0.0464(7) Uani d . 1 . .
H H12 1.1967 0.2414 0.5265 0.056 Uiso calc R 1 . .
C C13 1.1724(4) 0.29185(15) 0.6388(2) 0.0455(7) Uani d . 1 . .
H H13 1.1726 0.2453 0.6717 0.055 Uiso calc R 1 . .
C C14 1.1564(3) 0.36186(13) 0.67815(19) 0.0298(5) Uani d . 1 . .
C C15 1.1600(4) 0.43003(14) 0.6287(2) 0.0385(6) Uani d . 1 . .
H H15 1.1505 0.4780 0.6539 0.046 Uiso calc R 1 . .
C C16 1.1776(4) 0.42781(14) 0.5424(2) 0.0385(6) Uani d . 1 . .
H H16 1.1804 0.4744 0.5110 0.046 Uiso calc R 1 . .
C C17 1.1427(3) 0.36511(14) 0.7745(2) 0.0328(5) Uani d . 1 . .
H H17A 1.0947 0.3164 0.7769 0.039 Uiso calc R 1 . .
H H17B 1.0634 0.4070 0.7585 0.039 Uiso calc R 1 . .
C C18 1.3254(3) 0.37895(15) 0.89228(19) 0.0283(5) Uani d . 1 . .
H H8 0.533(4) 0.4153(14) 0.804(3) 0.052(9) Uiso d . 1 . .

loop_
_atom_site_aniso_label
_atom_site_aniso_U_11
_atom_site_aniso_U_22
_atom_site_aniso_U_33
_atom_site_aniso_U_12
_atom_site_aniso_U_13
_atom_site_aniso_U_23
N4 0.0407(12) 0.0471(13) 0.0331(12) 0.0077(9) 0.0280(11) 0.0051(9)
C7 0.0410(16) 0.077(2) 0.0337(15) 0.0099(14) 0.0259(14) 0.0081(14)
N5 0.0481(15) 0.088(2) 0.0446(15) 0.0125(12) 0.0365(14) 0.0116(13)
C8 0.0374(15) 0.0565(18) 0.0354(15) 0.0056(12) 0.0254(14) 0.0037(12)
N6 0.0462(13) 0.0463(13) 0.0353(13) 0.0107(9) 0.0313(12) 0.0066(9)
C6 0.0589(17) 0.0515(16) 0.0366(15) 0.0124(13) 0.0376(14) 0.0109(12)
Cd1 0.02463(11) 0.03296(12) 0.02093(11) 0.00226(6) 0.01485(9) 0.00190(6)
O1 0.0374(9) 0.0393(10) 0.0387(10) -0.0009(8) 0.0173(9) -0.0012(8)
O2 0.0369(9) 0.0343(9) 0.0349(10) 0.0067(8) 0.0173(8) 0.0022(8)
O3 0.0347(10) 0.0367(10) 0.0356(10) 0.0058(8) 0.0144(9) 0.0030(8)
O4 0.0363(9) 0.0284(10) 0.0425(11) 0.0005(8) 0.0091(9) -0.0027(8)
N1 0.0377(12) 0.0489(12) 0.0311(11) -0.0029(10) 0.0249(10) 0.0005(10)
N2 0.0409(12) 0.0551(14) 0.0404(13) 0.0016(11) 0.0306(11) 0.0036(11)
N3 0.0371(11) 0.0391(11) 0.0300(11) -0.0030(9) 0.0245(10) -0.0019(9)
C1 0.0382(14) 0.0465(15) 0.0313(14) 0.0000(11) 0.0234(13) -0.0003(11)
C2 0.0357(13) 0.0557(16) 0.0337(14) 0.0014(12) 0.0251(12) 0.0026(12)
C3 0.0460(14) 0.0417(15) 0.0373(14) -0.0012(11) 0.0317(13) 0.0050(11)
C4 0.0327(13) 0.0430(13) 0.0298(13) -0.0030(11) 0.0220(12) 0.0019(11)
C5 0.0327(12) 0.0460(15) 0.0310(13) 0.0013(11) 0.0235(11) 0.0056(11)
C9 0.0295(12) 0.0428(15) 0.0244(12) 0.0075(11) 0.0197(11) 0.0061(11)
C10 0.0291(12) 0.0455(15) 0.0333(14) 0.0099(11) 0.0179(12) 0.0047(11)
C11 0.0232(11) 0.0396(14) 0.0239(12) 0.0056(10) 0.0104(10) 0.0025(10)
C12 0.0653(18) 0.0315(14) 0.0421(15) 0.0099(12) 0.0344(15) 0.0003(12)
C13 0.0655(18) 0.0294(13) 0.0410(15) 0.0016(12) 0.0338(15) 0.0039(11)
C14 0.0228(11) 0.0324(13) 0.0232(12) -0.0028(9) 0.0097(10) -0.0011(9)
C15 0.0465(15) 0.0293(13) 0.0335(14) 0.0011(11) 0.0229(13) -0.0032(10)
C16 0.0478(15) 0.0295(13) 0.0346(14) -0.0019(11) 0.0249(13) 0.0036(10)
C17 0.0255(12) 0.0374(14) 0.0292(13) -0.0014(10) 0.0146(11) -0.0009(10)
C18 0.0283(12) 0.0324(13) 0.0263(12) -0.0032(10) 0.0184(11) -0.0061(10)

loop_
_atom_type_symbol
_atom_type_description
_atom_type_scat_dispersion_real
_atom_type_scat_dispersion_imag
_atom_type_scat_source
C C 0.0033 0.0016 'International Tables Vol C Tables 4.2.6.8 and 6.1.1.4'
Cd Cd -0.8075 1.2024 'International Tables Vol C Tables 4.2.6.8 and 6.1.1.4'
H H 0.0000 0.0000 'International Tables Vol C Tables 4.2.6.8 and 6.1.1.4'
N N 0.0061 0.0033 'International Tables Vol C Tables 4.2.6.8 and 6.1.1.4'
O O 0.0106 0.0060 'International Tables Vol C Tables 4.2.6.8 and 6.1.1.4'

loop_
_geom_angle_atom_site_label_1
_geom_angle_atom_site_label_2
_geom_angle_atom_site_label_3
_geom_angle_site_symmetry_1
_geom_angle_site_symmetry_3
_geom_angle
_geom_angle_publ_flag
C8 N4 C7 . . 102.2(2) ?
C8 N4 Cd1 . 1_556 129.44(18) ?
C7 N4 Cd1 . 1_556 127.35(18) ?
N5 C7 N4 . . 115.0(3) ?
N5 C7 H7 . . 122.5 ?
N4 C7 H7 . . 122.5 ?
C7 N5 N6 . . 102.2(2) ?
N4 C8 N6 . . 111.2(2) ?
N4 C8 H8 . . 128.3(18) ?
N6 C8 H8 . . 120.5(18) ?
C8 N6 N5 . . 109.4(2) ?
C8 N6 C6 . . 129.6(2) ?
N5 N6 C6 . . 120.8(2) ?
N6 C6 C5 . . 114.0(2) ?
N6 C6 H6A . . 108.4 ?
C5 C6 H6A . . 109.0 ?
N6 C6 H6B . . 108.5 ?
C5 C6 H6B . . 109.1 ?
H6A C6 H6B . . 107.7 ?
O2 Cd1 N4 . 1_554 89.90(7) ?
O2 Cd1 N1 . . 93.20(7) ?
N4 Cd1 N1 1_554 . 164.07(8) ?
O2 Cd1 O4 . 1_454 153.73(7) ?
N4 Cd1 O4 1_554 1_454 89.83(7) ?
N1 Cd1 O4 . 1_454 94.22(7) ?
O2 Cd1 O4 . 3_766 87.29(6) ?
N4 Cd1 O4 1_554 3_766 99.17(7) ?
N1 Cd1 O4 . 3_766 96.59(7) ?
O4 Cd1 O4 1_454 3_766 66.84(7) ?
O2 Cd1 O3 . 1_454 153.22(6) ?
N4 Cd1 O3 1_554 1_454 87.58(7) ?
N1 Cd1 O3 . 1_454 82.62(7) ?
O4 Cd1 O3 1_454 1_454 52.97(5) ?
O4 Cd1 O3 3_766 1_454 119.43(6) ?
O2 Cd1 O1 . . 54.00(6) ?
N4 Cd1 O1 1_554 . 85.33(7) ?
N1 Cd1 O1 . . 83.89(7) ?
O4 Cd1 O1 1_454 . 152.00(6) ?
O4 Cd1 O1 3_766 . 141.16(6) ?
O3 Cd1 O1 1_454 . 99.21(6) ?
C9 O1 Cd1 . . 87.72(14) ?
C9 O2 Cd1 . . 95.64(14) ?
C18 O3 Cd1 . 1_656 91.11(14) ?
C18 O4 Cd1 . 1_656 95.84(14) ?
C18 O4 Cd1 . 3_766 150.54(15) ?
Cd1 O4 Cd1 1_656 3_766 113.16(7) ?
C2 N1 C1 . . 102.8(2) ?
C2 N1 Cd1 . . 129.93(17) ?
C1 N1 Cd1 . . 127.22(17) ?
C1 N2 N3 . . 102.5(2) ?
C2 N3 N2 . . 109.38(19) ?
C2 N3 C3 . . 130.1(2) ?
N2 N3 C3 . . 120.53(18) ?
N2 C1 N1 . . 114.4(2) ?
N2 C1 H1 . . 122.8 ?
N1 C1 H1 . . 122.8 ?
N3 C2 N1 . . 111.0(2) ?
N3 C2 H2 . . 124.5 ?
N1 C2 H2 . . 124.5 ?
N3 C3 C4 . . 110.9(2) ?
N3 C3 H3A . . 109.5 ?
C4 C3 H3A . . 109.5 ?
N3 C3 H3B . . 109.5 ?
C4 C3 H3B . . 109.5 ?
H3A C3 H3B . . 108.1 ?
C3 C4 C5 . . 113.6(2) ?
C3 C4 H4A . . 108.8 ?
C5 C4 H4A . . 108.8 ?
C3 C4 H4B . . 108.8 ?
C5 C4 H4B . . 108.8 ?
H4A C4 H4B . . 107.7 ?
C6 C5 C4 . . 108.36(19) ?
C6 C5 H5A . . 110.0 ?
C4 C5 H5A . . 110.0 ?
C6 C5 H5B . . 110.0 ?
C4 C5 H5B . . 110.0 ?
H5A C5 H5B . . 108.4 ?
O1 C9 O2 . . 122.4(2) ?
O1 C9 C10 . . 120.1(2) ?
O2 C9 C10 . . 117.4(2) ?
C11 C10 C9 . . 108.84(18) ?
C11 C10 H10A . . 109.9 ?
C9 C10 H10A . . 109.9 ?
C11 C10 H10B . . 109.9 ?
C9 C10 H10B . . 109.9 ?
H10A C10 H10B . . 108.3 ?
C16 C11 C12 . . 117.3(2) ?
C16 C11 C10 . . 120.8(2) ?
C12 C11 C10 . . 121.8(2) ?
C13 C12 C11 . . 121.4(2) ?
C13 C12 H12 . . 119.3 ?
C11 C12 H12 . . 119.3 ?
C12 C13 C14 . . 121.4(2) ?
C12 C13 H13 . . 119.3 ?
C14 C13 H13 . . 119.3 ?
C13 C14 C15 . . 117.6(2) ?
C13 C14 C17 . . 121.8(2) ?
C15 C14 C17 . . 120.6(2) ?
C14 C15 C16 . . 121.1(2) ?
C14 C15 H15 . . 119.5 ?
C16 C15 H15 . . 119.5 ?
C11 C16 C15 . . 121.3(2) ?
C11 C16 H16 . . 119.4 ?
C15 C16 H16 . . 119.4 ?
C14 C17 C18 . . 109.06(18) ?
C14 C17 H17A . . 109.9 ?
C18 C17 H17A . . 109.9 ?
C14 C17 H17B . . 109.9 ?
C18 C17 H17B . . 109.9 ?
H17A C17 H17B . . 108.3 ?
O3 C18 O4 . . 120.0(2) ?
O3 C18 C17 . . 120.8(2) ?
O4 C18 C17 . . 119.1(2) ?

loop_
_geom_bond_atom_site_label_1
_geom_bond_atom_site_label_2
_geom_bond_site_symmetry_2
_geom_bond_distance
_geom_bond_publ_flag
N4 C8 . 1.316(3) ?
N4 C7 . 1.351(4) ?
N4 Cd1 1_556 2.324(2) ?
C7 N5 . 1.311(4) ?
C7 H7 . 0.9300 ?
N5 N6 . 1.362(3) ?
C8 N6 . 1.317(3) ?
C8 H8 . 0.93(3) ?
N6 C6 . 1.464(3) ?
C6 C5 . 1.505(3) ?
C6 H6A . 0.9700 ?
C6 H6B . 0.9690 ?
Cd1 O2 . 2.3171(17) ?
Cd1 N4 1_554 2.324(2) ?
Cd1 N1 . 2.3243(19) ?
Cd1 O4 1_454 2.3662(17) ?
Cd1 O4 3_766 2.4077(17) ?
Cd1 O3 1_454 2.4780(17) ?
Cd1 O1 . 2.4984(17) ?
O1 C9 . 1.240(3) ?
O2 C9 . 1.261(3) ?
O3 C18 . 1.238(3) ?
O3 Cd1 1_656 2.4780(17) ?
O4 C18 . 1.260(3) ?
O4 Cd1 1_656 2.3662(17) ?
O4 Cd1 3_766 2.4077(17) ?
N1 C2 . 1.323(3) ?
N1 C1 . 1.355(3) ?
N2 C1 . 1.320(3) ?
N2 N3 . 1.369(3) ?
N3 C2 . 1.320(3) ?
N3 C3 . 1.456(3) ?
C1 H1 . 0.9300 ?
C2 H2 . 0.9300 ?
C3 C4 . 1.511(3) ?
C3 H3A . 0.9700 ?
C3 H3B . 0.9700 ?
C4 C5 . 1.539(3) ?
C4 H4A . 0.9700 ?
C4 H4B . 0.9700 ?
C5 H5A . 0.9700 ?
C5 H5B . 0.9700 ?
C9 C10 . 1.526(3) ?
C10 C11 . 1.506(3) ?
C10 H10A . 0.9700 ?
C10 H10B . 0.9700 ?
C11 C16 . 1.389(3) ?
C11 C12 . 1.388(4) ?
C12 C13 . 1.380(4) ?
C12 H12 . 0.9300 ?
C13 C14 . 1.382(3) ?
C13 H13 . 0.9300 ?
C14 C15 . 1.387(3) ?
C14 C17 . 1.506(3) ?
C15 C16 . 1.385(4) ?
C15 H15 . 0.9300 ?
C16 H16 . 0.9300 ?
C17 C18 . 1.512(3) ?
C17 H17A . 0.9700 ?
C17 H17B . 0.9700 ?

loop_
_geom_hbond_atom_site_label_D
_geom_hbond_atom_site_label_H
_geom_hbond_atom_site_label_A
_geom_hbond_site_symmetry_A
_geom_hbond_distance_DH
_geom_hbond_distance_HA
_geom_hbond_distance_DA
_geom_hbond_angle_DHA
C3 H3B O3 4_465 0.97 2.29 3.220(3) 159.6
